data_4110345
loop_
_publ_author_name
'Wen-Guan Lu'
'Cheng-Yong Su'
'Tong-Bu Lu'
'Long Jiang'
'Jia-Mei Chen'

_publ_section_title
;
 Two Stable 3D Metal-Organic Frameworks Constructed by Nanoscale Cages via
 Sharing the Single-Layer Walls
;
_journal_name_full 'Journal of the American Chemical Society'
_journal_page_first 34
_journal_page_last 35
_journal_paper_doi 10.1021/ja0567337
_journal_volume 128
_journal_year 2006
_chemical_formula_sum 'C46 H54 Cd7 K3 N13 O30'
_chemical_formula_weight 2173.12
_chemical_name_common '[Cd7(C5HN2O4)6].K3.(H2O)6.(C16H36N)'
_chemical_name_systematic
; 
 ? 
;
_space_group_IT_number 190
_symmetry_cell_setting hexagonal
_symmetry_space_group_name_Hall 'P -6c -2c'
_symmetry_space_group_name_H-M 'P -6 2 c'
_atom_sites_solution_hydrogens geom
_atom_sites_solution_primary direct
_atom_sites_solution_secondary difmap
_audit_creation_method SHELXL-97
_cell_angle_alpha 90.00
_cell_angle_beta 90.00
_cell_angle_gamma 120.00
_cell_formula_units_Z 2
_cell_length_a 14.3027(10)
_cell_length_b 14.3027(10)
_cell_length_c 21.493(3)
_cell_measurement_reflns_used 5752
_cell_measurement_temperature 293(2)
_cell_measurement_theta_max 27.07
_cell_measurement_theta_min 2.51
_cell_volume 3807.7(7)
_computing_cell_refinement 'SAINT V.6.22'
_computing_data_collection 'SMART V.5.618'
_computing_data_reduction 'SAINT V.6.22'
_computing_molecular_graphics 'SHELXTL (Siemens, 1996)'
_computing_publication_material CIFTAB
_computing_structure_refinement 'SHELXL-97 (Sheldrick, 1997)'
_computing_structure_solution 'SHELXS-97 (Sheldrick, 1990)'
_diffrn_ambient_temperature 293(2)
_diffrn_detector_area_resol_mean '8.33 mm^-1^'
_diffrn_measured_fraction_theta_full 0.998
_diffrn_measured_fraction_theta_max 0.998
_diffrn_measurement_device_type 'Brucker SMART 1000'
_diffrn_measurement_method 'omega scans'
_diffrn_radiation_monochromator graphite
_diffrn_radiation_source 'fine-focus sealed tube'
_diffrn_radiation_type MoK\a
_diffrn_radiation_wavelength 0.71073
_diffrn_reflns_av_R_equivalents 0.0477
_diffrn_reflns_av_sigmaI/netI 0.0237
_diffrn_reflns_limit_h_max 17
_diffrn_reflns_limit_h_min -18
_diffrn_reflns_limit_k_max 18
_diffrn_reflns_limit_k_min -18
_diffrn_reflns_limit_l_max 27
_diffrn_reflns_limit_l_min -27
_diffrn_reflns_number 31477
_diffrn_reflns_theta_full 27.07
_diffrn_reflns_theta_max 27.07
_diffrn_reflns_theta_min 1.90
_diffrn_standards_decay_% 0
_diffrn_standards_interval_count 0
_diffrn_standards_interval_time 0
_diffrn_standards_number 0
_exptl_absorpt_coefficient_mu 2.164
_exptl_absorpt_correction_T_max 0.7234
_exptl_absorpt_correction_T_min 0.6137
_exptl_absorpt_correction_type multi-scan
_exptl_absorpt_process_details 'SADABS V2.03'
_exptl_crystal_colour colourless
_exptl_crystal_density_diffrn 1.895
_exptl_crystal_description 'hexangular bipyramid'
_exptl_crystal_F_000 2108
_exptl_crystal_size_max 0.25
_exptl_crystal_size_mid 0.19
_exptl_crystal_size_min 0.16
_refine_diff_density_max 3.842
_refine_diff_density_min -0.907
_refine_diff_density_rms 0.268
_refine_ls_abs_structure_details 'Flack H D (1983), Acta Cryst. A39, 876-881'
_refine_ls_abs_structure_Flack 0.45(8)
_refine_ls_extinction_method none
_refine_ls_goodness_of_fit_ref 1.027
_refine_ls_hydrogen_treatment constr
_refine_ls_matrix_type full
_refine_ls_number_parameters 150
_refine_ls_number_reflns 2870
_refine_ls_number_restraints 14
_refine_ls_restrained_S_all 1.026
_refine_ls_R_factor_all 0.0657
_refine_ls_R_factor_gt 0.0551
_refine_ls_shift/su_max 0.007
_refine_ls_shift/su_mean 0.001
_refine_ls_structure_factor_coef Fsqd
_refine_ls_weighting_details 'calc w=1/[\s^2^(Fo^2^)+(0.1183P)^2^+6.0351P] where P=(Fo^2^+2Fc^2^)/3'
_refine_ls_weighting_scheme calc
_refine_ls_wR_factor_gt 0.1434
_refine_ls_wR_factor_ref 0.1551
_reflns_number_gt 2452
_reflns_number_total 2870
_reflns_threshold_expression >2sigma(I)
_cod_data_source_file ja0567337si20051124_083837.cif
_cod_data_source_block 1
_cod_original_cell_volume 3807.7(6)
_cod_database_code 4110345

loop_
_symmetry_equiv_pos_as_xyz
'x, y, z'
'-y, x-y, z'
'-x+y, -x, z'
'x, y, -z+1/2'
'-y, x-y, -z+1/2'
'-x+y, -x, -z+1/2'
'y, x, -z'
'x-y, -y, -z'
'-x, -x+y, -z'
'y, x, z+1/2'
'x-y, -y, z+1/2'
'-x, -x+y, z+1/2'

loop_
_atom_site_label
_atom_site_type_symbol
_atom_site_fract_x
_atom_site_fract_y
_atom_site_fract_z
_atom_site_U_iso_or_equiv
_atom_site_adp_type
_atom_site_occupancy
_atom_site_symmetry_multiplicity
_atom_site_calc_flag
_atom_site_refinement_flags
_atom_site_disorder_assembly
_atom_site_disorder_group
C1 C 1.1269(3) 0.2331(3) 0.33106(16) 0.0337(9) Uani 1 1 d . . .
C2 C 1.1553(3) 0.3182(3) 0.28254(15) 0.0328(9) Uani 1 1 d . . .
C3 C 1.2036(7) 0.4766(5) 0.2500 0.067(3) Uani 1 2 d S . .
H3 H 1.2243 0.5494 0.2500 0.080 Uiso 1 2 calc SR . .
C4 C 1.1131(2) 0.5966(3) 0.4521(2) 0.0359(9) Uani 1 1 d . . .
C5 C 1.0443(3) 0.4890(3) 0.48092(18) 0.0356(10) Uani 1 1 d . . .
C6 C 1.0000 0.3239(4) 0.5000 0.0385(13) Uani 1 2 d S . .
H6 H 1.0000 0.2589 0.5000 0.046 Uiso 1 2 calc SR . .
Cd1 Cd 1.206030(18) 0.452444(19) 0.402436(9) 0.02833(6) Uani 1 1 d . A .
Cd2 Cd 1.0000 0.0000 0.2500 0.02533(12) Uani 1 6 d S . .
K1 K 1.22345(11) 0.22345(11) 0.5000 0.0593(5) Uani 1 2 d SD . .
N1 N 1.1874(3) 0.4196(2) 0.30212(14) 0.0402(10) Uani 1 1 d . . .
N2 N 1.0723(2) 0.4117(2) 0.46792(14) 0.0350(9) Uani 1 1 d . . .
O1 O 1.1403(3) 0.2662(2) 0.38588(12) 0.0449(8) Uani 1 1 d . A .
O2 O 1.0968(3) 0.1377(2) 0.31750(13) 0.0581(11) Uani 1 1 d . . .
O3 O 1.1830(2) 0.6051(2) 0.41179(12) 0.0392(8) Uani 1 1 d . . .
O4 O 1.3232(2) 0.4299(2) 0.47010(17) 0.0522(9) Uani 1 1 d . A .
O5 O 1.0460(6) 0.1241(7) 0.5675(4) 0.092(3) Uiso 0.50 1 d PD A 1
O5' O 1.1356(10) 0.2529(13) 0.6010(5) 0.100(6) Uiso 0.25 1 d PD A 2
O5" O 1.0755(7) 0.1901(10) 0.5823(5) 0.060(4) Uiso 0.25 1 d PD A 3
N3 N 1.3333 0.6667 0.7500 0.300 Uiso 1 6 d SD . .
C9 C 1.1835(8) 0.3582(5) 0.7500 0.300 Uiso 0.67 2 d SPD . .
C8 C 1.1415(10) 0.4394(7) 0.7500 0.300 Uiso 0.67 2 d SPD . .
C7 C 1.2317(7) 0.5597(5) 0.7500 0.300 Uiso 0.67 2 d SPD . .
C18 C 1.4675(6) 0.6418(6) 0.6983(12) 0.300 Uiso 0.33 1 d PD . .
C17 C 1.3739(6) 0.6652(11) 0.6860(3) 0.300 Uiso 0.33 1 d PD . .
C10 C 1.0802(8) 0.2451(13) 0.7500 0.300 Uiso 0.67 2 d SPD . .
C20 C 1.4722(8) 0.4628(6) 0.6966(10) 0.300 Uiso 0.33 1 d PD . .
C19 C 1.5112(12) 0.5729(8) 0.7291(9) 0.300 Uiso 0.33 1 d PD . .

loop_
_atom_site_aniso_label
_atom_site_aniso_U_11
_atom_site_aniso_U_22
_atom_site_aniso_U_33
_atom_site_aniso_U_23
_atom_site_aniso_U_13
_atom_site_aniso_U_12
C1 0.0431(14) 0.0301(13) 0.0249(14) 0.0076(13) -0.0018(14) 0.0161(10)
C2 0.0355(13) 0.0321(14) 0.0280(15) 0.0058(13) 0.0016(15) 0.0147(11)
C3 0.114(5) 0.036(3) 0.040(3) 0.000 0.000 0.031(3)
C4 0.0350(13) 0.0386(13) 0.0363(18) 0.0139(13) 0.0034(13) 0.0200(10)
C5 0.0350(13) 0.0366(14) 0.0407(19) 0.0015(14) 0.0069(14) 0.0220(10)
C6 0.043(3) 0.0275(16) 0.050(3) 0.0052(12) 0.010(2) 0.0213(15)
Cd1 0.02796(9) 0.02945(10) 0.02584(11) -0.00303(8) -0.00005(8) 0.01304(7)
Cd2 0.02664(16) 0.02664(16) 0.0227(2) 0.000 0.000 0.01332(8)
K1 0.0460(4) 0.0460(4) 0.0660(9) 0.0121(4) -0.0121(4) 0.0082(5)
N1 0.0528(17) 0.0195(11) 0.0303(15) 0.0069(10) 0.0001(13) 0.0045(13)
N2 0.0364(13) 0.0275(12) 0.0358(15) 0.0011(11) 0.0134(12) 0.0120(9)
O1 0.0692(14) 0.0350(11) 0.0275(11) -0.0036(10) -0.0060(13) 0.0237(10)
O2 0.100(2) 0.0327(12) 0.0316(13) -0.0095(11) -0.0123(14) 0.0251(12)
O3 0.0414(12) 0.0335(11) 0.0390(12) 0.0010(10) 0.0149(11) 0.0158(9)
O4 0.0306(11) 0.0374(12) 0.076(2) 0.0125(14) -0.0092(13) 0.0078(10)

loop_
_atom_type_symbol
_atom_type_description
_atom_type_scat_dispersion_real
_atom_type_scat_dispersion_imag
_atom_type_scat_source
C C 0.0033 0.0016 'International Tables Vol C Tables 4.2.6.8 and 6.1.1.4'
H H 0.0000 0.0000 'International Tables Vol C Tables 4.2.6.8 and 6.1.1.4'
N N 0.0061 0.0033 'International Tables Vol C Tables 4.2.6.8 and 6.1.1.4'
O O 0.0106 0.0060 'International Tables Vol C Tables 4.2.6.8 and 6.1.1.4'
K K 0.2009 0.2494 'International Tables Vol C Tables 4.2.6.8 and 6.1.1.4'
Cd Cd -0.8075 1.2024 'International Tables Vol C Tables 4.2.6.8 and 6.1.1.4'

loop_
_geom_angle_atom_site_label_1
_geom_angle_atom_site_label_2
_geom_angle_atom_site_label_3
_geom_angle
_geom_angle_site_symmetry_1
_geom_angle_site_symmetry_3
O2 C1 O1 122.7(3) . .
O2 C1 C2 122.2(3) . .
O1 C1 C2 115.0(3) . .
N1 C2 C2 108.15(18) . 4
N1 C2 C1 117.6(3) . .
C2 C2 C1 134.20(19) 4 .
N1 C3 N1 114.0(6) 4 .
O4 C4 O3 122.1(3) 3_775 .
O4 C4 C5 120.3(4) 3_775 .
O3 C4 C5 117.5(4) . .
O4 C4 Cd1 60.4(2) 3_775 3_775
O3 C4 Cd1 61.74(18) . 3_775
C5 C4 Cd1 177.5(3) . 3_775
C5 C5 N2 108.84(17) 9_766 .
C5 C5 C4 135.2(2) 9_766 .
N2 C5 C4 116.0(3) . .
N2 C6 N2 113.7(5) 9_766 .
N1 Cd1 N2 125.04(12) . .
N1 Cd1 O4 126.49(15) . .
N2 Cd1 O4 98.74(12) . .
N1 Cd1 O1 70.96(11) . .
N2 Cd1 O1 89.70(11) . .
O4 Cd1 O1 81.29(11) . .
N1 Cd1 O3 102.86(12) . .
N2 Cd1 O3 71.84(11) . .
O4 Cd1 O3 120.52(11) . .
O1 Cd1 O3 152.67(11) . .
N1 Cd1 O3 102.36(10) . 2_755
N2 Cd1 O3 130.54(9) . 2_755
O4 Cd1 O3 55.75(9) . 2_755
O1 Cd1 O3 121.44(12) . 2_755
O3 Cd1 O3 85.78(14) . 2_755
N1 Cd1 C4 116.97(13) . 2_755
N2 Cd1 C4 117.15(12) . 2_755
O4 Cd1 C4 27.55(11) . 2_755
O1 Cd1 C4 101.53(12) . 2_755
O3 Cd1 C4 104.78(11) . 2_755
O3 Cd1 C4 28.21(11) 2_755 2_755
N1 Cd1 K1 112.97(10) . .
N2 Cd1 K1 81.37(9) . .
O4 Cd1 K1 39.28(7) . .
O1 Cd1 K1 46.34(7) . .
O3 Cd1 K1 143.39(6) . .
O3 Cd1 K1 93.50(8) 2_755 .
C4 Cd1 K1 65.80(9) 2_755 .
O2 Cd2 O2 134.71(5) . 5_645
O2 Cd2 O2 134.71(5) . 6_765
O2 Cd2 O2 83.66(10) 5_645 6_765
O2 Cd2 O2 83.66(10) . 3_765
O2 Cd2 O2 134.71(5) 5_645 3_765
O2 Cd2 O2 79.27(14) 6_765 3_765
O2 Cd2 O2 83.66(10) . 2_645
O2 Cd2 O2 79.27(14) 5_645 2_645
O2 Cd2 O2 134.71(5) 6_765 2_645
O2 Cd2 O2 83.66(10) 3_765 2_645
O2 Cd2 O2 79.27(14) . 4
O2 Cd2 O2 83.66(10) 5_645 4
O2 Cd2 O2 83.66(10) 6_765 4
O2 Cd2 O2 134.71(5) 3_765 4
O2 Cd2 O2 134.71(5) 2_645 4
O5" K1 O5" 120.5(5) 7_646 .
O5" K1 O4 107.8(3) 7_646 7_646
O5" K1 O4 121.3(2) . 7_646
O5" K1 O4 121.3(2) 7_646 .
O5" K1 O4 107.8(3) . .
O4 K1 O4 67.72(15) 7_646 .
O5" K1 O5 19.3(3) 7_646 7_646
O5" K1 O5 101.5(3) . 7_646
O4 K1 O5 125.0(2) 7_646 7_646
O4 K1 O5 132.3(2) . 7_646
O5" K1 O5 101.5(3) 7_646 .
O5" K1 O5 19.3(3) . .
O4 K1 O5 132.3(2) 7_646 .
O4 K1 O5 125.0(2) . .
O5 K1 O5 82.7(4) 7_646 .
O5" K1 O5' 21.2(4) 7_646 7_646
O5" K1 O5' 140.9(4) . 7_646
O4 K1 O5' 93.2(4) 7_646 7_646
O4 K1 O5' 101.9(3) . 7_646
O5 K1 O5' 39.6(3) 7_646 7_646
O5 K1 O5' 122.3(4) . 7_646
O5" K1 O5' 140.9(4) 7_646 .
O5" K1 O5' 21.2(4) . .
O4 K1 O5' 101.9(3) 7_646 .
O4 K1 O5' 93.2(4) . .
O5 K1 O5' 122.3(4) 7_646 .
O5 K1 O5' 39.6(3) . .
O5' K1 O5' 161.9(6) 7_646 .
O5" K1 O1 70.9(3) 7_646 .
O5" K1 O1 103.3(3) . .
O4 K1 O1 123.65(10) 7_646 .
O4 K1 O1 67.05(9) . .
O5 K1 O1 70.1(2) 7_646 .
O5 K1 O1 101.1(2) . .
O5' K1 O1 65.7(4) 7_646 .
O5' K1 O1 112.4(4) . .
O5" K1 O1 103.3(3) 7_646 7_646
O5" K1 O1 70.9(3) . 7_646
O4 K1 O1 67.05(9) 7_646 7_646
O4 K1 O1 123.65(10) . 7_646
O5 K1 O1 101.1(2) 7_646 7_646
O5 K1 O1 70.1(2) . 7_646
O5' K1 O1 112.4(4) 7_646 7_646
O5' K1 O1 65.7(4) . 7_646
O1 K1 O1 168.66(12) . 7_646
O5" K1 Cd1 97.4(3) 7_646 7_646
O5" K1 Cd1 104.3(3) . 7_646
O4 K1 Cd1 34.50(7) 7_646 7_646
O4 K1 Cd1 101.30(8) . 7_646
O5 K1 Cd1 107.0(2) 7_646 7_646
O5 K1 Cd1 106.0(2) . 7_646
O5' K1 Cd1 94.1(4) 7_646 7_646
O5' K1 Cd1 92.8(3) . 7_646
O1 K1 Cd1 152.24(7) . 7_646
O1 K1 Cd1 35.89(6) 7_646 7_646
O5" K1 Cd1 104.3(3) 7_646 .
O5" K1 Cd1 97.4(3) . .
O4 K1 Cd1 101.30(8) 7_646 .
O4 K1 Cd1 34.50(7) . .
O5 K1 Cd1 106.0(2) 7_646 .
O5 K1 Cd1 107.0(2) . .
O5' K1 Cd1 92.8(3) 7_646 .
O5' K1 Cd1 94.1(4) . .
O1 K1 Cd1 35.89(6) . .
O1 K1 Cd1 152.24(7) 7_646 .
Cd1 K1 Cd1 135.55(4) 7_646 .
C3 N1 C2 104.8(4) . .
C3 N1 Cd1 136.7(3) . .
C2 N1 Cd1 118.4(2) . .
C6 N2 C5 104.3(3) . .
C6 N2 Cd1 137.0(3) . .
C5 N2 Cd1 118.6(2) . .
C1 O1 Cd1 117.9(2) . .
C1 O1 K1 135.7(3) . .
Cd1 O1 K1 97.77(9) . .
C1 O2 Cd2 145.8(3) . .
C4 O3 Cd1 115.5(2) . .
C4 O3 Cd1 90.1(2) . 3_775
Cd1 O3 Cd1 152.13(13) . 3_775
C4 O4 Cd1 92.1(2) 2_755 .
C4 O4 K1 153.5(3) 2_755 .
Cd1 O4 K1 106.21(10) . .
C7 N3 C7 120.000(3) 3_775 .
C7 N3 C7 120.000(3) 3_775 2_755
C7 N3 C7 120.000(2) . 2_755
C7 N3 C17 66.8(4) 3_775 5_756
C7 N3 C17 102.9(6) . 5_756
C7 N3 C17 99.9(5) 2_755 5_756
C7 N3 C17 66.8(4) 3_775 2_755
C7 N3 C17 102.9(6) . 2_755
C7 N3 C17 99.9(5) 2_755 2_755
C17 N3 C17 133.4(8) 5_756 2_755
C7 N3 C17 99.9(5) 3_775 3_775
C7 N3 C17 66.8(4) . 3_775
C7 N3 C17 102.9(6) 2_755 3_775
C17 N3 C17 157.2(4) 5_756 3_775
C17 N3 C17 40.0(7) 2_755 3_775
C7 N3 C17 99.9(5) 3_775 6_776
C7 N3 C17 66.8(4) . 6_776
C7 N3 C17 102.9(6) 2_755 6_776
C17 N3 C17 40.0(7) 5_756 6_776
C17 N3 C17 157.2(4) 2_755 6_776
C17 N3 C17 133.4(8) 3_775 6_776
C7 N3 C17 102.9(6) 3_775 4_556
C7 N3 C17 99.9(5) . 4_556
C7 N3 C17 66.8(4) 2_755 4_556
C17 N3 C17 40.0(7) 5_756 4_556
C17 N3 C17 157.2(4) 2_755 4_556
C17 N3 C17 157.2(4) 3_775 4_556
C17 N3 C17 40.0(7) 6_776 4_556
C7 N3 C17 102.9(6) 3_775 .
C7 N3 C17 99.9(5) . .
C7 N3 C17 66.8(4) 2_755 .
C17 N3 C17 157.2(4) 5_756 .
C17 N3 C17 40.0(7) 2_755 .
C17 N3 C17 40.0(7) 3_775 .
C17 N3 C17 157.2(4) 6_776 .
C17 N3 C17 133.4(8) 4_556 .
C8 C9 C10 104.8(10) . .
C7 C8 C9 114.3(9) . .
C7 C8 C18 49.2(7) . 6_776
C9 C8 C18 123.8(8) . 6_776
C7 C8 C18 49.2(7) . 3_775
C9 C8 C18 123.8(8) . 3_775
C18 C8 C18 87.0(14) 6_776 3_775
C7 C8 C19 84.0(9) . 3_775
C9 C8 C19 156.3(8) . 3_775
C18 C8 C19 79.3(9) 6_776 3_775
C18 C8 C19 56.4(7) 3_775 3_775
C7 C8 C19 84.0(9) . 6_776
C9 C8 C19 156.3(8) . 6_776
C18 C8 C19 56.4(7) 6_776 6_776
C18 C8 C19 79.3(9) 3_775 6_776
C19 C8 C19 31.1(13) 3_775 6_776
C18 C7 C18 114.8(14) 3_775 6_776
C18 C7 N3 116.5(6) 3_775 .
C18 C7 N3 116.5(6) 6_776 .
C18 C7 C8 67.9(6) 3_775 .
C18 C7 C8 67.9(6) 6_776 .
N3 C7 C8 168.6(10) . .
C18 C7 C17 160.1(10) 3_775 6_776
C18 C7 C17 62.1(7) 6_776 6_776
N3 C7 C17 56.7(3) . 6_776
C8 C7 C17 122.9(3) . 6_776
C18 C7 C17 62.1(7) 3_775 3_775
C18 C7 C17 160.1(10) 6_776 3_775
N3 C7 C17 56.7(3) . 3_775
C8 C7 C17 122.9(3) . 3_775
C17 C7 C17 113.3(7) 6_776 3_775
C7 C18 C19 97.3(16) 2_755 .
C7 C18 C17 69.3(7) 2_755 .
C19 C18 C17 150.5(12) . .
C7 C18 C8 62.9(10) 2_755 2_755
C19 C18 C8 63.9(9) . 2_755
C17 C18 C8 124.8(12) . 2_755
C17 C17 C17 60.000(6) 3_775 2_755
C17 C17 N3 70.0(3) 3_775 .
C17 C17 N3 70.0(3) 2_755 .
C17 C17 C18 139.9(18) 3_775 .
C17 C17 C18 157.0(18) 2_755 .
N3 C17 C18 103.2(10) . .
C17 C17 C7 120.4(6) 3_775 2_755
C17 C17 C7 116.0(10) 2_755 2_755
N3 C17 C7 56.5(3) . 2_755
C18 C17 C7 48.5(10) . 2_755
C19 C19 C20 116.8(10) 4_556 .
C19 C19 C18 115.2(11) 4_556 .
C20 C19 C18 113.4(12) . .
C19 C19 C8 74.5(7) 4_556 2_755
C20 C19 C8 168.6(14) . 2_755
C18 C19 C8 59.8(8) . 2_755

loop_
_geom_bond_atom_site_label_1
_geom_bond_atom_site_label_2
_geom_bond_distance
_geom_bond_site_symmetry_2
C1 O2 1.244(5) .
C1 O1 1.248(4) .
C1 C2 1.496(5) .
C2 N1 1.351(5) .
C2 C2 1.399(6) 4
C3 N1 1.336(5) 4
C3 N1 1.336(5) .
C4 O4 1.256(5) 3_775
C4 O3 1.283(5) .
C4 C5 1.485(5) .
C4 Cd1 2.713(3) 3_775
C5 C5 1.369(7) 9_766
C5 N2 1.380(6) .
C6 N2 1.350(4) 9_766
C6 N2 1.350(4) .
Cd1 N1 2.194(3) .
Cd1 N2 2.205(3) .
Cd1 O4 2.360(4) .
Cd1 O1 2.367(3) .
Cd1 O3 2.373(3) .
Cd1 O3 2.390(3) 2_755
Cd1 C4 2.713(3) 2_755
Cd1 K1 4.0003(7) .
Cd2 O2 2.274(3) .
Cd2 O2 2.274(3) 5_645
Cd2 O2 2.274(3) 6_765
Cd2 O2 2.274(3) 3_765
Cd2 O2 2.274(3) 2_645
Cd2 O2 2.274(3) 4
K1 O5" 2.611(10) 7_646
K1 O5" 2.611(10) .
K1 O4 2.638(3) 7_646
K1 O4 2.638(3) .
K1 O5 2.637(7) 7_646
K1 O5 2.637(7) .
K1 O5' 2.647(12) 7_646
K1 O5' 2.647(12) .
K1 O1 2.921(3) .
K1 O1 2.921(3) 7_646
K1 Cd1 4.0003(7) 7_646
O3 Cd1 2.390(3) 3_775
O4 C4 1.256(5) 2_755
N3 C7 1.493(6) 3_775
N3 C7 1.493(6) .
N3 C7 1.493(6) 2_755
N3 C17 1.496(6) 5_756
N3 C17 1.496(6) 2_755
N3 C17 1.496(6) 3_775
N3 C17 1.496(6) 6_776
N3 C17 1.496(6) 4_556
N3 C17 1.496(6) .
C9 C8 1.552(14) .
C9 C10 1.552(12) .
C8 C7 1.551(9) .
C8 C18 1.614(19) 6_776
C8 C18 1.614(19) 3_775
C8 C19 1.677(18) 3_775
C8 C19 1.677(18) 6_776
C7 C18 1.32(2) 3_775
C7 C18 1.32(2) 6_776
C7 C17 1.645(9) 6_776
C7 C17 1.645(9) 3_775
C18 C7 1.32(2) 2_755
C18 C19 1.555(16) .
C18 C17 1.555(13) .
C18 C8 1.614(19) 2_755
C17 C17 1.025(19) 3_775
C17 C17 1.025(19) 2_755
C17 C7 1.645(9) 2_755
C20 C19 1.549(14) .
C19 C19 0.90(4) 4_556
C19 C8 1.677(18) 2_755

loop_
_geom_torsion_atom_site_label_1
_geom_torsion_atom_site_label_2
_geom_torsion_atom_site_label_3
_geom_torsion_atom_site_label_4
_geom_torsion
_geom_torsion_site_symmetry_1
_geom_torsion_site_symmetry_4
O2 C1 C2 N1 -179.8(4) . .
O1 C1 C2 N1 -2.8(6) . .
O2 C1 C2 C2 1.3(6) . 4
O1 C1 C2 C2 178.3(2) . 4
O4 C4 C5 C5 13.0(8) 3_775 9_766
O3 C4 C5 C5 -171.4(6) . 9_766
Cd1 C4 C5 C5 118(7) 3_775 9_766
O4 C4 C5 N2 -166.8(4) 3_775 .
O3 C4 C5 N2 8.8(5) . .
Cd1 C4 C5 N2 -62(7) 3_775 .
N1 Cd1 K1 O5" -5.0(3) . 7_646
N2 Cd1 K1 O5" 119.5(3) . 7_646
O4 Cd1 K1 O5" -125.1(3) . 7_646
O1 Cd1 K1 O5" 21.6(3) . 7_646
O3 Cd1 K1 O5" 162.4(3) . 7_646
O3 Cd1 K1 O5" -110.0(3) 2_755 7_646
C4 Cd1 K1 O5" -115.4(3) 2_755 7_646
N1 Cd1 K1 O5" -129.1(3) . .
N2 Cd1 K1 O5" -4.6(2) . .
O4 Cd1 K1 O5" 110.8(3) . .
O1 Cd1 K1 O5" -102.5(3) . .
O3 Cd1 K1 O5" 38.3(3) . .
O3 Cd1 K1 O5" 125.9(2) 2_755 .
C4 Cd1 K1 O5" 120.5(2) 2_755 .
N1 Cd1 K1 O4 106.86(13) . 7_646
N2 Cd1 K1 O4 -128.64(11) . 7_646
O4 Cd1 K1 O4 -13.3(2) . 7_646
O1 Cd1 K1 O4 133.45(14) . 7_646
O3 Cd1 K1 O4 -85.78(14) . 7_646
O3 Cd1 K1 O4 1.86(11) 2_755 7_646
C4 Cd1 K1 O4 -3.59(12) 2_755 7_646
N1 Cd1 K1 O4 120.13(18) . .
N2 Cd1 K1 O4 -115.37(16) . .
O1 Cd1 K1 O4 146.73(19) . .
O3 Cd1 K1 O4 -72.51(19) . .
O3 Cd1 K1 O4 15.13(16) 2_755 .
C4 Cd1 K1 O4 9.68(17) 2_755 .
N1 Cd1 K1 O5 -24.9(2) . 7_646
N2 Cd1 K1 O5 99.6(2) . 7_646
O4 Cd1 K1 O5 -145.0(3) . 7_646
O1 Cd1 K1 O5 1.7(2) . 7_646
O3 Cd1 K1 O5 142.5(2) . 7_646
O3 Cd1 K1 O5 -129.9(2) 2_755 7_646
C4 Cd1 K1 O5 -135.3(2) 2_755 7_646
N1 Cd1 K1 O5 -112.0(2) . .
N2 Cd1 K1 O5 12.5(2) . .
O4 Cd1 K1 O5 127.9(2) . .
O1 Cd1 K1 O5 -85.4(2) . .
O3 Cd1 K1 O5 55.4(2) . .
O3 Cd1 K1 O5 143.0(2) 2_755 .
C4 Cd1 K1 O5 137.5(2) 2_755 .
N1 Cd1 K1 O5' 13.0(4) . 7_646
N2 Cd1 K1 O5' 137.5(3) . 7_646
O4 Cd1 K1 O5' -107.1(4) . 7_646
O1 Cd1 K1 O5' 39.6(4) . 7_646
O3 Cd1 K1 O5' -179.6(4) . 7_646
O3 Cd1 K1 O5' -92.0(3) 2_755 7_646
C4 Cd1 K1 O5' -97.4(4) 2_755 7_646
N1 Cd1 K1 O5' -150.1(3) . .
N2 Cd1 K1 O5' -25.6(3) . .
O4 Cd1 K1 O5' 89.7(3) . .
O1 Cd1 K1 O5' -123.5(3) . .
O3 Cd1 K1 O5' 17.2(3) . .
O3 Cd1 K1 O5' 104.9(3) 2_755 .
C4 Cd1 K1 O5' 99.4(3) 2_755 .
N1 Cd1 K1 O1 -26.59(15) . .
N2 Cd1 K1 O1 97.91(14) . .
O4 Cd1 K1 O1 -146.73(19) . .
O3 Cd1 K1 O1 140.76(16) . .
O3 Cd1 K1 O1 -131.60(14) 2_755 .
C4 Cd1 K1 O1 -137.05(15) 2_755 .
N1 Cd1 K1 O1 168.55(17) . 7_646
N2 Cd1 K1 O1 -66.95(16) . 7_646
O4 Cd1 K1 O1 48.4(2) . 7_646
O1 Cd1 K1 O1 -164.85(17) . 7_646
O3 Cd1 K1 O1 -24.1(2) . 7_646
O3 Cd1 K1 O1 63.55(16) 2_755 7_646
C4 Cd1 K1 O1 58.10(17) 2_755 7_646
N1 Cd1 K1 Cd1 111.71(10) . 7_646
N2 Cd1 K1 Cd1 -123.79(7) . 7_646
O4 Cd1 K1 Cd1 -8.42(15) . 7_646
O1 Cd1 K1 Cd1 138.31(12) . 7_646
O3 Cd1 K1 Cd1 -80.93(11) . 7_646
O3 Cd1 K1 Cd1 6.71(7) 2_755 7_646
C4 Cd1 K1 Cd1 1.26(9) 2_755 7_646
N1 C3 N1 C2 -2.1(9) 4 .
N1 C3 N1 Cd1 175.1(2) 4 .
C2 C2 N1 C3 1.2(5) 4 .
C1 C2 N1 C3 -178.0(5) . .
C2 C2 N1 Cd1 -176.60(15) 4 .
C1 C2 N1 Cd1 4.2(5) . .
N2 Cd1 N1 C3 104.6(7) . .
O4 Cd1 N1 C3 -116.9(7) . .
O1 Cd1 N1 C3 -179.8(7) . .
O3 Cd1 N1 C3 27.9(7) . .
O3 Cd1 N1 C3 -60.5(7) 2_755 .
C4 Cd1 N1 C3 -86.3(7) 2_755 .
K1 Cd1 N1 C3 -159.8(7) . .
N2 Cd1 N1 C2 -78.6(4) . .
O4 Cd1 N1 C2 60.0(3) . .
O1 Cd1 N1 C2 -3.0(3) . .
O3 Cd1 N1 C2 -155.2(3) . .
O3 Cd1 N1 C2 116.3(3) 2_755 .
C4 Cd1 N1 C2 90.6(3) 2_755 .
K1 Cd1 N1 C2 17.1(3) . .
N2 C6 N2 C5 0.40(18) 9_766 .
N2 C6 N2 Cd1 -176.0(3) 9_766 .
C5 C5 N2 C6 -1.1(5) 9_766 .
C4 C5 N2 C6 178.8(3) . .
C5 C5 N2 Cd1 176.1(3) 9_766 .
C4 C5 N2 Cd1 -4.0(4) . .
N1 Cd1 N2 C6 82.6(3) . .
O4 Cd1 N2 C6 -64.8(3) . .
O1 Cd1 N2 C6 16.3(3) . .
O3 Cd1 N2 C6 175.8(3) . .
O3 Cd1 N2 C6 -116.7(3) 2_755 .
C4 Cd1 N2 C6 -86.5(3) 2_755 .
K1 Cd1 N2 C6 -29.5(3) . .
N1 Cd1 N2 C5 -93.4(3) . .
O4 Cd1 N2 C5 119.1(3) . .
O1 Cd1 N2 C5 -159.7(3) . .
O3 Cd1 N2 C5 -0.2(2) . .
O3 Cd1 N2 C5 67.3(3) 2_755 .
C4 Cd1 N2 C5 97.5(3) 2_755 .
K1 Cd1 N2 C5 154.5(3) . .
O2 C1 O1 Cd1 177.1(3) . .
C2 C1 O1 Cd1 0.2(5) . .
O2 C1 O1 K1 37.7(6) . .
C2 C1 O1 K1 -139.3(3) . .
N1 Cd1 O1 C1 1.4(3) . .
N2 Cd1 O1 C1 129.0(3) . .
O4 Cd1 O1 C1 -132.1(3) . .
O3 Cd1 O1 C1 82.5(4) . .
O3 Cd1 O1 C1 -91.7(3) 2_755 .
C4 Cd1 O1 C1 -113.3(3) 2_755 .
K1 Cd1 O1 C1 -152.7(4) . .
N1 Cd1 O1 K1 154.15(16) . .
N2 Cd1 O1 K1 -78.32(12) . .
O4 Cd1 O1 K1 20.57(11) . .
O3 Cd1 O1 K1 -124.76(17) . .
O3 Cd1 O1 K1 61.03(12) 2_755 .
C4 Cd1 O1 K1 39.37(13) 2_755 .
O5" K1 O1 C1 -13.2(4) 7_646 .
O5" K1 O1 C1 -131.3(4) . .
O4 K1 O1 C1 85.8(3) 7_646 .
O4 K1 O1 C1 124.8(3) . .
O5 K1 O1 C1 -33.7(4) 7_646 .
O5 K1 O1 C1 -111.7(4) . .
O5' K1 O1 C1 8.9(4) 7_646 .
O5' K1 O1 C1 -151.4(5) . .
O1 K1 O1 C1 -73.7(3) 7_646 .
Cd1 K1 O1 C1 55.2(4) 7_646 .
Cd1 K1 O1 C1 144.6(4) . .
O5" K1 O1 Cd1 -157.8(3) 7_646 .
O5" K1 O1 Cd1 84.2(3) . .
O4 K1 O1 Cd1 -58.78(16) 7_646 .
O4 K1 O1 Cd1 -19.72(11) . .
O5 K1 O1 Cd1 -178.2(3) 7_646 .
O5 K1 O1 Cd1 103.8(2) . .
O5' K1 O1 Cd1 -135.6(3) 7_646 .
O5' K1 O1 Cd1 64.0(4) . .
O1 K1 O1 Cd1 141.77(10) 7_646 .
Cd1 K1 O1 Cd1 -89.37(18) 7_646 .
O1 C1 O2 Cd2 146.6(4) . .
C2 C1 O2 Cd2 -36.6(8) . .
O2 Cd2 O2 C1 -22.4(6) 5_645 .
O2 Cd2 O2 C1 117.2(6) 6_765 .
O2 Cd2 O2 C1 -174.8(6) 3_765 .
O2 Cd2 O2 C1 -90.5(6) 2_645 .
O2 Cd2 O2 C1 47.4(6) 4 .
O4 C4 O3 Cd1 166.7(3) 3_775 .
C5 C4 O3 Cd1 -8.9(4) . .
Cd1 C4 O3 Cd1 168.4(2) 3_775 .
O4 C4 O3 Cd1 -1.8(4) 3_775 3_775
C5 C4 O3 Cd1 -177.3(3) . 3_775
N1 Cd1 O3 C4 128.1(3) . .
N2 Cd1 O3 C4 5.1(2) . .
O4 Cd1 O3 C4 -84.5(3) . .
O1 Cd1 O3 C4 54.8(3) . .
O3 Cd1 O3 C4 -130.2(2) 2_755 .
C4 Cd1 O3 C4 -109.1(3) 2_755 .
K1 Cd1 O3 C4 -40.0(3) . .
N1 Cd1 O3 Cd1 -77.3(3) . 3_775
N2 Cd1 O3 Cd1 159.7(3) . 3_775
O4 Cd1 O3 Cd1 70.2(3) . 3_775
O1 Cd1 O3 Cd1 -150.6(2) . 3_775
O3 Cd1 O3 Cd1 24.5(3) 2_755 3_775
C4 Cd1 O3 Cd1 45.5(3) 2_755 3_775
K1 Cd1 O3 Cd1 114.7(2) . 3_775
N1 Cd1 O4 C4 78.6(3) . 2_755
N2 Cd1 O4 C4 -134.7(3) . 2_755
O1 Cd1 O4 C4 137.0(3) . 2_755
O3 Cd1 O4 C4 -60.7(3) . 2_755
O3 Cd1 O4 C4 -1.0(2) 2_755 2_755
K1 Cd1 O4 C4 160.6(3) . 2_755
N1 Cd1 O4 K1 -82.09(15) . .
N2 Cd1 O4 K1 64.67(14) . .
O1 Cd1 O4 K1 -23.67(13) . .
O3 Cd1 O4 K1 138.68(11) . .
O3 Cd1 O4 K1 -161.6(2) 2_755 .
C4 Cd1 O4 K1 -160.6(3) 2_755 .
O5" K1 O4 C4 -63.9(8) 7_646 2_755
O5" K1 O4 C4 151.2(7) . 2_755
O4 K1 O4 C4 33.9(6) 7_646 2_755
O5 K1 O4 C4 -83.8(7) 7_646 2_755
O5 K1 O4 C4 160.9(7) . 2_755
O5' K1 O4 C4 -54.7(8) 7_646 2_755
O5' K1 O4 C4 135.5(7) . 2_755
O1 K1 O4 C4 -111.6(7) . 2_755
O1 K1 O4 C4 72.7(7) 7_646 2_755
Cd1 K1 O4 C4 42.0(7) 7_646 2_755
Cd1 K1 O4 C4 -132.0(8) . 2_755
O5" K1 O4 Cd1 68.1(4) 7_646 .
O5" K1 O4 Cd1 -76.8(3) . .
O4 K1 O4 Cd1 165.9(2) 7_646 .
O5 K1 O4 Cd1 48.2(4) 7_646 .
O5 K1 O4 Cd1 -67.1(3) . .
O5' K1 O4 Cd1 77.3(4) 7_646 .
O5' K1 O4 Cd1 -92.5(3) . .
O1 K1 O4 Cd1 20.44(12) . .
O1 K1 O4 Cd1 -155.26(11) 7_646 .
Cd1 K1 O4 Cd1 174.00(10) 7_646 .
C10 C9 C8 C7 180.0 . .
C10 C9 C8 C18 124.1(9) . 6_776
C10 C9 C8 C18 -124.1(9) . 3_775
C10 C9 C8 C19 -41.8(19) . 3_775
C10 C9 C8 C19 41.8(19) . 6_776
C7 N3 C7 C18 70.2(9) 3_775 3_775
C7 N3 C7 C18 -109.8(9) 2_755 3_775
C17 N3 C7 C18 140.6(9) 5_756 3_775
C17 N3 C7 C18 -0.2(10) 2_755 3_775
C17 N3 C7 C18 -18.0(9) 3_775 3_775
C17 N3 C7 C18 158.4(12) 6_776 3_775
C17 N3 C7 C18 -178.6(9) 4_556 3_775
C17 N3 C7 C18 -41.0(11) . 3_775
C7 N3 C7 C18 -70.2(9) 3_775 6_776
C7 N3 C7 C18 109.8(9) 2_755 6_776
C17 N3 C7 C18 0.2(10) 5_756 6_776
C17 N3 C7 C18 -140.6(9) 2_755 6_776
C17 N3 C7 C18 -158.4(12) 3_775 6_776
C17 N3 C7 C18 18.0(9) 6_776 6_776
C17 N3 C7 C18 41.0(11) 4_556 6_776
C17 N3 C7 C18 178.6(9) . 6_776
C7 N3 C7 C8 180.0 3_775 .
C7 N3 C7 C8 0.0 2_755 .
C17 N3 C7 C8 -109.6(3) 5_756 .
C17 N3 C7 C8 109.6(3) 2_755 .
C17 N3 C7 C8 91.8(6) 3_775 .
C17 N3 C7 C8 -91.8(6) 6_776 .
C17 N3 C7 C8 -68.8(5) 4_556 .
C17 N3 C7 C8 68.8(5) . .
C7 N3 C7 C17 -88.2(6) 3_775 6_776
C7 N3 C7 C17 91.8(6) 2_755 6_776
C17 N3 C7 C17 -17.7(8) 5_756 6_776
C17 N3 C7 C17 -158.6(6) 2_755 6_776
C17 N3 C7 C17 -176.3(13) 3_775 6_776
C17 N3 C7 C17 23.0(11) 4_556 6_776
C17 N3 C7 C17 160.6(4) . 6_776
C7 N3 C7 C17 88.2(6) 3_775 3_775
C7 N3 C7 C17 -91.8(6) 2_755 3_775
C17 N3 C7 C17 158.6(6) 5_756 3_775
C17 N3 C7 C17 17.7(8) 2_755 3_775
C17 N3 C7 C17 176.3(13) 6_776 3_775
C17 N3 C7 C17 -160.6(4) 4_556 3_775
C17 N3 C7 C17 -23.0(11) . 3_775
C9 C8 C7 C18 114.6(7) . 3_775
C18 C8 C7 C18 -130.9(14) 6_776 3_775
C19 C8 C7 C18 -49.8(8) 3_775 3_775
C19 C8 C7 C18 -81.0(10) 6_776 3_775
C9 C8 C7 C18 -114.6(7) . 6_776
C18 C8 C7 C18 130.9(14) 3_775 6_776
C19 C8 C7 C18 81.0(10) 3_775 6_776
C19 C8 C7 C18 49.8(8) 6_776 6_776
C9 C8 C7 N3 0.0 . .
C18 C8 C7 N3 114.6(7) 6_776 .
C18 C8 C7 N3 -114.6(7) 3_775 .
C19 C8 C7 N3 -164.4(7) 3_775 .
C19 C8 C7 N3 164.4(7) 6_776 .
C9 C8 C7 C17 -84.4(10) . 6_776
C18 C8 C7 C17 30.2(10) 6_776 6_776
C18 C8 C7 C17 161.0(14) 3_775 6_776
C19 C8 C7 C17 111.2(12) 3_775 6_776
C19 C8 C7 C17 80.0(12) 6_776 6_776
C9 C8 C7 C17 84.4(10) . 3_775
C18 C8 C7 C17 -161.0(14) 6_776 3_775
C18 C8 C7 C17 -30.2(10) 3_775 3_775
C19 C8 C7 C17 -80.0(12) 3_775 3_775
C19 C8 C7 C17 -111.2(12) 6_776 3_775
C7 N3 C17 C17 -90.1(13) 3_775 3_775
C7 N3 C17 C17 34.0(13) . 3_775
C7 N3 C17 C17 152.5(15) 2_755 3_775
C17 N3 C17 C17 -150.089(7) 5_756 3_775
C17 N3 C17 C17 -64.30(15) 2_755 3_775
C17 N3 C17 C17 85.79(14) 6_776 3_775
C17 N3 C17 C17 147.85(7) 4_556 3_775
C7 N3 C17 C17 -25.8(14) 3_775 2_755
C7 N3 C17 C17 98.3(14) . 2_755
C7 N3 C17 C17 -143.2(16) 2_755 2_755
C17 N3 C17 C17 -85.79(16) 5_756 2_755
C17 N3 C17 C17 64.30(16) 3_775 2_755
C17 N3 C17 C17 150.09(3) 6_776 2_755
C17 N3 C17 C17 -147.85(8) 4_556 2_755
C7 N3 C17 C18 131.3(8) 3_775 .
C7 N3 C17 C18 -104.6(7) . .
C7 N3 C17 C18 13.9(7) 2_755 .
C17 N3 C17 C18 71.3(18) 5_756 .
C17 N3 C17 C18 157.1(19) 2_755 .
C17 N3 C17 C18 -138.6(18) 3_775 .
C17 N3 C17 C18 -52.8(19) 6_776 .
C17 N3 C17 C18 9.2(19) 4_556 .
C7 N3 C17 C7 117.4(2) 3_775 2_755
C7 N3 C17 C7 -118.53(18) . 2_755
C17 N3 C17 C7 57.4(15) 5_756 2_755
C17 N3 C17 C7 143.2(16) 2_755 2_755
C17 N3 C17 C7 -152.5(15) 3_775 2_755
C17 N3 C17 C7 -66.7(16) 6_776 2_755
C17 N3 C17 C7 -4.7(16) 4_556 2_755
C7 C18 C17 C17 -90.0(12) 2_755 3_775
C19 C18 C17 C17 -23(4) . 3_775
C8 C18 C17 C17 -121.2(11) 2_755 3_775
C7 C18 C17 C17 54(3) 2_755 2_755
C19 C18 C17 C17 121(3) . 2_755
C8 C18 C17 C17 23(4) 2_755 2_755
C7 C18 C17 N3 -15.5(7) 2_755 .
C19 C18 C17 N3 51(3) . .
C8 C18 C17 N3 -46.7(15) 2_755 .
C19 C18 C17 C7 67(3) . 2_755
C8 C18 C17 C7 -31.2(12) 2_755 2_755
C7 C18 C19 C19 -3.1(6) 2_755 4_556
C17 C18 C19 C19 -63(3) . 4_556
C8 C18 C19 C19 51.9(6) 2_755 4_556
C7 C18 C19 C20 135.3(12) 2_755 .
C17 C18 C19 C20 75(4) . .
C8 C18 C19 C20 -169.7(14) 2_755 .
C7 C18 C19 C8 -55.0(8) 2_755 2_755
C17 C18 C19 C8 -115(3) . 2_755
